data_4322177
loop_
_publ_author_name
'Ulrich Kortz'
'Yves P. Jeannin'
'Andr\'e T\'ez\'e'
'Gilbert Herv\'e'
'Samih Isber'

_publ_contact_author
;
KORTZ U.                 
Department of Chemistry
American University of Beirut
Bliss street, POB 11-0236
Beirut, Lebanon
;
_publ_contact_author_email ' ulrich.kortz@aub.edu.lb'
_publ_contact_author_fax ' 961 1 74 44 61'
_publ_contact_author_phone ' 961 3 77 64 39'
_publ_section_title
;
 A Novel Dimeric Ni-Substituted \b-Keggin Silicotungstate: Structure and
 Magnetic Properties of K12[{\b-SiNi2W10O36(OH)2(H2O)}2].20H2O
;
_journal_name_full 'Inorganic Chemistry'
_journal_page_first 3670
_journal_page_last 3675
_journal_paper_doi 10.1021/ic990008d
_journal_volume 38
_journal_year 1999
_chemical_compound_source
;
'synthesis described in the paper'
;
_chemical_formula_moiety ' (K 1+)12 (H4 Ni2 W10 Si1 O39 6-)2  20(H2 O) '
_chemical_formula_sum 'H48 K12 Ni4 O98 Si2 W20'
_chemical_formula_weight 6053.43
_chemical_name_systematic
;
'bis-\m-hydroxo-bis[aquahydroxodotriacontaoxo-\m12-(tetraoxosilicato)-'
'(\b-4,10-dinickeldecatungsten)ate](12-)
;
_space_group_IT_number 14
_symmetry_cell_setting monoclinic
_symmetry_space_group_name_Hall '-P 2yn'
_symmetry_space_group_name_H-M 'P 1 21/n 1'
_atom_sites_solution_hydrogens no
_atom_sites_solution_primary direct
_cell_angle_alpha 90
_cell_angle_beta 99.62(3)
_cell_angle_gamma 90
_cell_formula_units_Z 2
_cell_length_a 13.701(4)
_cell_length_b 24.447(11)
_cell_length_c 13.995(5)
_cell_measurement_reflns_used 25
_cell_measurement_temperature 295(2)
_cell_measurement_theta_max 12.08
_cell_measurement_theta_min 11.96
_cell_volume 4622(3)
_computing_cell_refinement 'CAD-4 software (Enraf-Nonius, 1989)'
_computing_data_collection 'CAD-4 software (Enraf-Nonius, 1989)'
_computing_data_reduction
;
RC85 (Watkin, Prout, Carruthers & Betteridge, 1996)
;
_computing_molecular_graphics
;
 CAMERON (Watkin, Prout & Pearce,  1996)
;
_computing_publication_material
;
CRYSTALS Issue 10 (Watkin, Prout, Carruthers & Betteridge, 1996)
;
_computing_structure_refinement
;
CRYSTALS Issue 10 (Watkin, Prout, Carruthers & Betteridge, 1996)
;
_diffrn_ambient_temperature 295(2)
_diffrn_measurement_device '  Enraf-nonius CAD4 '
_diffrn_measurement_method 2\q/\w
_diffrn_radiation_monochromator graphite
_diffrn_radiation_type 'Mo K\a'
_diffrn_radiation_wavelength 0.71069
_diffrn_reflns_av_R_equivalents 0.11
_diffrn_reflns_limit_h_max 16
_diffrn_reflns_limit_h_min -16
_diffrn_reflns_limit_k_max 29
_diffrn_reflns_limit_k_min 0
_diffrn_reflns_limit_l_max 16
_diffrn_reflns_limit_l_min 0
_diffrn_reflns_number 8704
_diffrn_reflns_theta_max 25.00
_diffrn_reflns_theta_min 1.00
_diffrn_standards_decay_% 13.29
_diffrn_standards_interval_time 3600
_diffrn_standards_number 2
_exptl_absorpt_coefficient_mu 26.81
_exptl_absorpt_correction_T_max 1.45
_exptl_absorpt_correction_T_min 0.75
_exptl_absorpt_correction_type DIFABS
_exptl_absorpt_process_details 'refined from delta-F'
_exptl_crystal_colour ' green '
_exptl_crystal_density_diffrn 4.31
_exptl_crystal_density_meas ?
_exptl_crystal_description ' box '
_exptl_crystal_F_000 5213.42
_exptl_crystal_size_max 0.40
_exptl_crystal_size_mid 0.35
_exptl_crystal_size_min 0.25
_refine_diff_density_max 3.66
_refine_diff_density_min -2.52
_refine_ls_extinction_coef 27.5(15)
_refine_ls_extinction_method 'Larson 1970 Crystallographic Computing eq 22'
_refine_ls_goodness_of_fit_obs 9.4654
_refine_ls_matrix_type full
_refine_ls_number_parameters 614
_refine_ls_number_reflns 5390
_refine_ls_R_factor_obs 0.0460
_refine_ls_shift/esd_max 0.004737
_refine_ls_structure_factor_coef F
_refine_ls_weighting_scheme ?
_refine_ls_wR_factor_obs 0.0542
_reflns_limit_h_max 16
_reflns_limit_h_min -16
_reflns_limit_k_max 28
_reflns_limit_k_min 0
_reflns_limit_l_max 16
_reflns_limit_l_min 0
_reflns_number_observed 5390
_reflns_number_total 8119
_reflns_observed_criterion >3.00\s(I)
_cod_data_source_file ic990008d.cif
_cod_data_source_block H48W20Ni4Si2K12O98
_cod_depositor_comments
;
The following automatic conversions were performed:

'_exptl_crystal_density_meas' value 'no' was changed to '?' - the
value is perceived as not measured.

Automatic conversion script
Id: cif_fix_values 3008 2015-01-20 13:52:24Z robertas 

The following automatic conversions were performed:

'_refine_ls_weighting_scheme' value 'none' was changed to '?' - the
value is perceived as not measured.

Automatic conversion script
Id: cif_fix_values 3143 2015-03-26 13:38:13Z robertas 

The following automatic conversions were performed:

'_atom_sites_solution_primary' value 'Direct_Methods' was changed to
'direct'.

Automatic conversion script
Id: cif_fix_values 6452 2018-10-05 10:23:21Z andrius 
;
_cod_original_sg_symbol_H-M 'P 1 21/n 1 '
_cod_original_formula_sum ' H48 W20 Ni4 Si2 K12 O98 '
_cod_database_code 4322177

loop_
_symmetry_equiv_pos_as_xyz
x,y,z
-x,-y,-z
-x+1/2,y+1/2,-z+1/2
x+1/2,-y+1/2,z+1/2

loop_
_atom_site_aniso_label
_atom_site_aniso_U_11
_atom_site_aniso_U_22
_atom_site_aniso_U_33
_atom_site_aniso_U_23
_atom_site_aniso_U_13
_atom_site_aniso_U_12
W1 0.0150(5) 0.0135(6) 0.0159(5) -0.0000(4) 0.0025(4) -0.0018(4)
W2 0.0137(5) 0.0149(6) 0.0147(5) -0.0010(4) 0.0054(4) 0.0001(4)
W3 0.0150(5) 0.0150(6) 0.0119(5) 0.0011(4) 0.0014(4) -0.0000(4)
W4 0.0157(5) 0.0117(5) 0.0149(5) -0.0018(4) 0.0016(4) -0.0007(4)
W5 0.0146(5) 0.0129(6) 0.0141(5) 0.0009(4) 0.0008(4) -0.0004(4)
W6 0.0110(5) 0.0169(6) 0.0164(5) 0.0006(4) 0.0020(4) -0.0009(4)
W7 0.0149(5) 0.0180(6) 0.0132(5) -0.0024(4) 0.0046(4) 0.0000(4)
W8 0.0161(5) 0.0152(6) 0.0122(5) -0.0017(4) 0.0002(4) -0.0001(4)
W9 0.0137(5) 0.0145(6) 0.0149(5) -0.0015(4) 0.0008(4) 0.0020(4)
W10 0.0129(5) 0.0142(5) 0.0142(5) 0.0011(4) 0.0033(4) -0.0015(4)
NI1 0.017(2) 0.014(2) 0.014(2) -0.001(1) 0.002(1) -0.001(1)
NI2 0.015(2) 0.013(2) 0.018(2) -0.001(1) 0.003(1) -0.001(1)
SI1 0.017(3) 0.014(4) 0.010(3) -0.001(3) 0.005(3) 0.000(3)
K1 0.037(4) 0.041(5) 0.063(5) 0.025(4) 0.028(4) 0.012(3)
K2 0.083(7) 0.058(6) 0.027(4) -0.012(4) 0.020(4) -0.017(5)
K3 0.034(4) 0.052(5) 0.059(5) 0.001(4) 0.001(4) -0.002(4)
K4 0.042(4) 0.034(4) 0.033(4) -0.010(3) 0.001(3) -0.017(3)
K5 0.077(6) 0.025(4) 0.044(5) 0.014(3) -0.024(4) -0.008(4)
K6 0.065(6) 0.082(7) 0.054(5) 0.011(5) -0.015(5) -0.046(6)

loop_
_atom_site_label
_atom_site_fract_x
_atom_site_fract_y
_atom_site_fract_z
_atom_site_U_iso_or_equiv
_atom_site_occupancy
_atom_site_thermal_displace_type
W1 0.86192(8) 0.19378(4) 0.61688(8) 0.0147 1.0000 Uani
W2 0.86174(8) 0.06442(4) 0.54114(7) 0.0138 1.0000 Uani
W3 0.63219(8) 0.14458(4) 0.46861(7) 0.0139 1.0000 Uani
W4 0.70705(8) 0.22851(4) 0.80376(7) 0.0140 1.0000 Uani
W5 0.81189(8) -0.01608(4) 0.85111(7) 0.0139 1.0000 Uani
W6 0.96674(8) 0.09470(5) 0.76852(8) 0.0145 1.0000 Uani
W7 0.56703(8) 0.13580(5) 0.88801(7) 0.0147 1.0000 Uani
W8 0.81192(8) 0.12723(4) 0.95036(7) 0.0144 1.0000 Uani
W9 0.49035(8) 0.17499(4) 0.63330(7) 0.0143 1.0000 Uani
W10 0.56112(8) -0.00589(4) 0.79207(7) 0.0135 1.0000 Uani
NI1 0.5077(2) 0.0529(1) 0.5559(2) 0.0151 1.0000 Uani
NI2 0.7073(2) -0.0359(1) 0.6368(2) 0.0150 1.0000 Uani
SI1 0.7065(5) 0.0959(3) 0.7073(5) 0.0129 1.0000 Uani
K1 0.6305(6) 0.4254(3) 0.0447(6) 0.0371 1.0000 Uani
K2 0.5871(7) 0.1529(4) 0.1598(5) 0.0458 1.0000 Uani
K3 0.7130(6) 0.8808(4) 0.1777(6) 0.0475 1.0000 Uani
K4 0.0159(6) 0.7639(3) 0.1252(5) 0.0329 1.0000 Uani
K5 0.8864(7) 0.0170(3) 0.1151(6) 0.0392 1.0000 Uani
K6 0.0449(8) 0.1588(5) 0.1939(7) 0.0553 1.0000 Uani
O1 0.397(1) 0.0077(7) 0.474(1) 0.013(4) 1.0000 Uiso
O2 0.599(1) -0.0658(7) 0.706(1) 0.016(4) 1.0000 Uiso
O3 0.728(1) -0.1062(8) 0.566(1) 0.021(4) 1.0000 Uiso
O4 0.808(1) -0.0611(7) 0.751(1) 0.019(4) 1.0000 Uiso
O5 0.618(1) 0.1123(7) 0.623(1) 0.015(4) 1.0000 Uiso
O6 0.912(1) 0.0292(7) 0.803(1) 0.014(4) 1.0000 Uiso
O7 0.681(1) 0.1273(8) 0.986(1) 0.027(5) 1.0000 Uiso
O8 0.539(1) 0.0920(8) 0.436(1) 0.027(5) 1.0000 Uiso
O9 0.419(1) 0.1172(8) 0.579(1) 0.024(4) 1.0000 Uiso
O10 0.541(1) 0.1933(7) 0.517(1) 0.015(4) 1.0000 Uiso
O11 0.808(1) 0.2200(8) 0.730(1) 0.021(4) 1.0000 Uiso
O12 0.698(1) 0.0305(8) 0.737(1) 0.023(4) 1.0000 Uiso
O13 0.811(1) 0.1077(7) 0.673(1) 0.018(4) 1.0000 Uiso
O14 0.606(1) 0.2106(7) 0.884(1) 0.016(4) 1.0000 Uiso
O15 0.701(1) 0.1336(6) 0.802(1) 0.007(3) 1.0000 Uiso
O16 0.800(1) 0.0543(7) 0.928(1) 0.017(4) 1.0000 Uiso
O17 0.683(1) -0.0337(8) 0.878(1) 0.022(4) 1.0000 Uiso
O18 0.889(1) -0.0488(7) 0.943(1) 0.017(4) 1.0000 Uiso
O19 0.911(1) 0.1280(8) 0.868(1) 0.019(4) 1.0000 Uiso
O20 0.401(1) 0.2261(8) 0.632(1) 0.027(4) 1.0000 Uiso
O21 0.794(1) 0.2037(7) 0.917(1) 0.019(4) 1.0000 Uiso
O22 0.565(1) 0.0594(8) 0.866(1) 0.025(4) 1.0000 Uiso
O23 0.906(1) 0.1436(8) 0.535(1) 0.026(4) 1.0000 Uiso
O24 0.973(1) 0.0645(9) 0.646(1) 0.029(5) 1.0000 Uiso
O25 0.811(1) 0.0038(8) 0.577(1) 0.024(4) 1.0000 Uiso
O26 0.608(1) 0.2185(7) 0.698(1) 0.016(4) 1.0000 Uiso
O27 0.911(1) 0.2538(8) 0.584(1) 0.019(4) 1.0000 Uiso
O28 0.919(1) 0.0420(8) 0.446(1) 0.024(4) 1.0000 Uiso
O29 0.635(1) 0.1768(7) 0.360(1) 0.018(4) 1.0000 Uiso
O30 0.710(1) 0.2961(8) 0.823(1) 0.024(4) 1.0000 Uiso
O31 0.971(1) 0.1661(8) 0.714(1) 0.020(4) 1.0000 Uiso
O32 0.490(1) 0.0218(7) 0.688(1) 0.018(4) 1.0000 Uiso
O33 0.741(1) 0.0950(8) 0.474(1) 0.022(4) 1.0000 Uiso
O34 0.882(1) 0.1307(8) 1.064(1) 0.025(4) 1.0000 Uiso
O35 0.496(1) 0.1469(8) 0.762(1) 0.020(4) 1.0000 Uiso
O36 1.090(1) 0.0856(9) 0.816(1) 0.029(5) 1.0000 Uiso
O37 0.476(1) -0.0429(8) 0.839(1) 0.020(4) 1.0000 Uiso
O38 0.479(1) 0.1409(8) 0.960(1) 0.023(4) 1.0000 Uiso
O39 0.734(1) 0.1916(9) 0.550(1) 0.029(5) 1.0000 Uiso
O101 0.663(2) 0.336(1) 0.161(2) 0.056(7) 1.0000 Uiso
O102 -0.009(2) 0.0640(9) 0.278(2) 0.034(5) 1.0000 Uiso
O103 0.419(2) 0.174(1) 0.247(2) 0.045(6) 1.0000 Uiso
O104 0.687(2) 0.985(1) 0.083(2) 0.056(7) 1.0000 Uiso
O105 0.120(3) 0.193(1) 0.029(3) 0.08(1) 1.0000 Uiso
O106 0.783(2) 0.471(1) 0.181(2) 0.061(8) 1.0000 Uiso
O107 0.709(3) 0.766(2) 0.139(3) 0.11(1) 1.0000 Uiso
O108 0.742(3) 0.591(2) 0.250(3) 0.09(1) 1.0000 Uiso
O109 0.706(2) 0.234(1) 0.098(2) 0.066(8) 1.0000 Uiso
O110 0.709(2) -0.138(1) 0.965(2) 0.059(7) 1.0000 Uiso

loop_
_atom_type_symbol
_atom_type_scat_dispersion_real
_atom_type_scat_dispersion_imag
_atom_type_scat_Cromer_Mann_a1
_atom_type_scat_Cromer_Mann_b1
_atom_type_scat_Cromer_Mann_a2
_atom_type_scat_Cromer_Mann_b2
_atom_type_scat_Cromer_Mann_a3
_atom_type_scat_Cromer_Mann_b3
_atom_type_scat_Cromer_Mann_a4
_atom_type_scat_Cromer_Mann_b4
_atom_type_scat_Cromer_Mann_c
_atom_type_scat_source
'Si  ' 0.0720 0.0710 6.2915 2.4386 3.0353 32.3337 1.9891 0.6785 1.5410 81.6937 1.1407 International_Tables_Vol_IV_Table_2.2B
'W   ' -1.4210 6.8720 29.0818 1.7203 15.4300 9.2259 14.4327 0.3217 5.1198 57.0560 9.8875 International_Tables_Vol_IV_Table_2.2B
'Ni  ' 0.2850 1.1130 12.8376 3.8785 7.2920 0.2565 4.4438 12.1763 2.3800 66.3421 1.0341 International_Tables_Vol_IV_Table_2.2B
'O   ' 0.0080 0.0060 3.0485 13.2771 2.2868 5.7011 1.5463 0.3239 0.8670 32.9089 0.2508 International_Tables_Vol_IV_Table_2.2B
'K   ' 0.1790 0.2500 8.2186 12.7949 7.4398 0.7748 1.0519 213.1870 0.8659 41.6841 1.4228 International_Tables_Vol_IV_Table_2.2B

loop_
_geom_angle_atom_site_label_1
_geom_angle_site_symmetry_1
_geom_angle_atom_site_label_2
_geom_angle_site_symmetry_2
_geom_angle_atom_site_label_3
_geom_angle_site_symmetry_3
_geom_angle
_geom_angle_publ_flag
O11 . W1 . O13 . 81.5(7) no
O11 . W1 . O23 . 157.3(8) no
O13 . W1 . O23 . 76.3(7) no
O11 . W1 . O27 . 99.1(8) no
O13 . W1 . O27 . 173.5(7) no
O23 . W1 . O27 . 102.5(9) no
O11 . W1 . O31 . 84.1(7) no
O13 . W1 . O31 . 72.3(7) no
O23 . W1 . O31 . 85.1(8) no
O27 . W1 . O31 . 101.3(8) no
O11 . W1 . O39 . 88.0(8) no
O13 . W1 . O39 . 80.8(8) no
O23 . W1 . O39 . 92.5(9) no
O27 . W1 . O39 . 105.7(9) no
O31 . W1 . O39 . 152.8(8) no
O13 . W2 . O23 . 74.4(7) no
O13 . W2 . O24 . 72.5(7) no
O23 . W2 . O24 . 80.2(8) no
O13 . W2 . O25 . 88.3(8) no
O23 . W2 . O25 . 162.7(8) no
O24 . W2 . O25 . 94.8(9) no
O13 . W2 . O28 . 168.2(8) no
O23 . W2 . O28 . 95.3(8) no
O24 . W2 . O28 . 100.3(9) no
O25 . W2 . O28 . 101.9(9) no
O13 . W2 . O33 . 82.4(7) no
O23 . W2 . O33 . 81.1(8) no
O24 . W2 . O33 . 151.9(8) no
O25 . W2 . O33 . 96.8(8) no
O28 . W2 . O33 . 102.2(8) no
NI1 . W3 . O5 . 43.4(4) no
NI1 . W3 . O8 . 36.8(6) no
O5 . W3 . O8 . 80.2(7) no
NI1 . W3 . O10 . 82.9(5) no
O5 . W3 . O10 . 73.8(6) no
O8 . W3 . O10 . 93.1(8) no
NI1 . W3 . O29 . 139.0(6) no
O5 . W3 . O29 . 171.7(7) no
O8 . W3 . O29 . 102.6(8) no
O10 . W3 . O29 . 98.2(8) no
NI1 . W3 . O33 . 90.1(6) no
O5 . W3 . O33 . 86.4(7) no
O8 . W3 . O33 . 94.1(8) no
O10 . W3 . O33 . 157.4(7) no
O29 . W3 . O33 . 101.1(8) no
NI1 . W3 . O39 . 123.5(6) no
O5 . W3 . O39 . 80.2(7) no
O8 . W3 . O39 . 160.3(8) no
O10 . W3 . O39 . 82.9(8) no
O29 . W3 . O39 . 97.1(8) no
O33 . W3 . O39 . 83.2(8) no
O11 . W4 . O14 . 160.7(8) no
O11 . W4 . O15 . 84.8(7) no
O14 . W4 . O15 . 76.1(6) no
O11 . W4 . O21 . 90.5(8) no
O14 . W4 . O21 . 81.6(7) no
O15 . W4 . O21 . 72.9(7) no
O11 . W4 . O26 . 93.0(8) no
O14 . W4 . O26 . 86.5(7) no
O15 . W4 . O26 . 80.9(7) no
O21 . W4 . O26 . 153.1(8) no
O11 . W4 . O30 . 101.4(9) no
O14 . W4 . O30 . 97.4(8) no
O15 . W4 . O30 . 171.2(7) no
O21 . W4 . O30 . 100.7(8) no
O26 . W4 . O30 . 104.8(8) no
NI2 . W5 . O4 . 37.0(6) no
NI2 . W5 . O6 . 89.8(5) no
O4 . W5 . O6 . 90.9(8) no
NI2 . W5 . O12 . 43.5(5) no
O4 . W5 . O12 . 80.5(7) no
O6 . W5 . O12 . 85.4(7) no
NI2 . W5 . O16 . 124.8(5) no
O4 . W5 . O16 . 160.3(8) no
O6 . W5 . O16 . 80.0(7) no
O12 . W5 . O16 . 81.5(7) no
NI2 . W5 . O17 . 82.1(5) no
O4 . W5 . O17 . 96.0(8) no
O6 . W5 . O17 . 155.9(8) no
O12 . W5 . O17 . 73.1(7) no
O16 . W5 . O17 . 86.1(7) no
NI2 . W5 . O18 . 140.2(6) no
O4 . W5 . O18 . 103.5(8) no
O6 . W5 . O18 . 98.0(7) no
O12 . W5 . O18 . 174.7(7) no
O16 . W5 . O18 . 95.1(7) no
O17 . W5 . O18 . 102.8(8) no
O6 . W6 . O13 . 84.3(7) no
O6 . W6 . O19 . 86.9(7) no
O13 . W6 . O19 . 85.3(7) no
O6 . W6 . O24 . 89.1(8) no
O13 . W6 . O24 . 73.1(7) no
O19 . W6 . O24 . 158.3(8) no
O6 . W6 . O31 . 158.2(7) no
O13 . W6 . O31 . 74.5(7) no
O19 . W6 . O31 . 86.6(8) no
O24 . W6 . O31 . 89.2(8) no
O6 . W6 . O36 . 101.4(9) no
O13 . W6 . O36 . 168.0(8) no
O19 . W6 . O36 . 105.4(9) no
O24 . W6 . O36 . 96.3(9) no
O31 . W6 . O36 . 100.4(9) no
O7 . W7 . O14 . 85.7(8) no
O7 . W7 . O15 . 75.5(7) no
O14 . W7 . O15 . 76.3(6) no
O7 . W7 . O22 . 89.8(8) no
O14 . W7 . O22 . 159.7(8) no
O15 . W7 . O22 . 83.4(7) no
O7 . W7 . O35 . 156.9(8) no
O14 . W7 . O35 . 86.6(8) no
O15 . W7 . O35 . 81.5(7) no
O22 . W7 . O35 . 89.9(8) no
O7 . W7 . O38 . 99.1(8) no
O14 . W7 . O38 . 100.1(8) no
O15 . W7 . O38 . 173.6(7) no
O22 . W7 . O38 . 100.2(9) no
O35 . W7 . O38 . 103.7(8) no
O7 . W8 . O15 . 75.1(7) no
O7 . W8 . O16 . 89.3(8) no
O15 . W8 . O16 . 83.8(6) no
O7 . W8 . O19 . 158.5(8) no
O15 . W8 . O19 . 83.4(6) no
O16 . W8 . O19 . 87.6(8) no
O7 . W8 . O21 . 88.5(8) no
O15 . W8 . O21 . 71.7(6) no
O16 . W8 . O21 . 155.1(7) no
O19 . W8 . O21 . 85.5(8) no
O7 . W8 . O34 . 99.0(9) no
O15 . W8 . O34 . 171.1(8) no
O16 . W8 . O34 . 102.9(9) no
O19 . W8 . O34 . 102.5(8) no
O21 . W8 . O34 . 101.9(8) no
NI1 . W9 . O5 . 43.1(4) no
NI1 . W9 . O9 . 36.3(6) no
O5 . W9 . O9 . 79.5(7) no
NI1 . W9 . O10 . 82.8(5) no
O5 . W9 . O10 . 74.0(6) no
O9 . W9 . O10 . 94.0(8) no
NI1 . W9 . O20 . 139.0(7) no
O5 . W9 . O20 . 173.8(8) no
O9 . W9 . O20 . 103.0(9) no
O10 . W9 . O20 . 100.0(8) no
NI1 . W9 . O26 . 123.0(5) no
O5 . W9 . O26 . 79.9(6) no
O9 . W9 . O26 . 159.1(8) no
O10 . W9 . O26 . 83.2(7) no
O20 . W9 . O26 . 97.9(8) no
NI1 . W9 . O35 . 89.4(6) no
O5 . W9 . O35 . 84.9(7) no
O9 . W9 . O35 . 92.9(8) no
O10 . W9 . O35 . 156.1(7) no
O20 . W9 . O35 . 100.6(8) no
O26 . W9 . O35 . 82.1(7) no
O2 . W10 . O12 . 77.0(7) no
O2 . W10 . O17 . 80.8(7) no
O12 . W10 . O17 . 72.2(7) no
O2 . W10 . O22 . 161.4(8) no
O12 . W10 . O22 . 84.7(8) no
O17 . W10 . O22 . 90.8(8) no
O2 . W10 . O32 . 86.8(8) no
O12 . W10 . O32 . 86.7(7) no
O17 . W10 . O32 . 157.4(8) no
O22 . W10 . O32 . 95.2(8) no
O2 . W10 . O37 . 96.2(8) no
O12 . W10 . O37 . 168.8(8) no
O17 . W10 . O37 . 98.2(8) no
O22 . W10 . O37 . 101.4(9) no
O32 . W10 . O37 . 101.9(8) no
W3 . NI1 . W9 . 63.10(7) no
W3 . NI1 . NI1 2_656 113.6(2) no
W9 . NI1 . NI1 2_656 167.1(2) no
W3 . NI1 . O1 . 123.6(5) no
W9 . NI1 . O1 . 126.9(5) no
NI1 2_656 NI1 . O1 . 43.1(5) no
W3 . NI1 . O1 2_656 91.8(5) no
W9 . NI1 . O1 2_656 145.5(5) no
NI1 2_656 NI1 . O1 2_656 43.1(5) no
O1 . NI1 . O1 2_656 86.2(7) no
W3 . NI1 . O5 . 47.3(4) no
W9 . NI1 . O5 . 47.1(5) no
NI1 2_656 NI1 . O5 . 140.9(5) no
O1 . NI1 . O5 . 169.5(7) no
O1 2_656 NI1 . O5 . 98.6(6) no
W3 . NI1 . O8 . 32.2(6) no
W9 . NI1 . O8 . 83.1(6) no
NI1 2_656 NI1 . O8 . 88.9(6) no
O1 . NI1 . O8 . 91.5(7) no
O1 2_656 NI1 . O8 . 86.8(7) no
W3 . NI1 . O9 . 83.6(5) no
W9 . NI1 . O9 . 31.7(5) no
NI1 2_656 NI1 . O9 . 138.6(6) no
O1 . NI1 . O9 . 95.7(7) no
O1 2_656 NI1 . O9 . 175.3(7) no
W3 . NI1 . O32 . 139.5(5) no
W9 . NI1 . O32 . 90.9(5) no
NI1 2_656 NI1 . O32 . 98.1(5) no
O1 . NI1 . O32 . 96.7(7) no
O1 2_656 NI1 . O32 . 95.0(7) no
O5 . NI1 . O8 . 79.5(7) no
O5 . NI1 . O9 . 78.8(7) no
O8 . NI1 . O9 . 88.9(8) no
O5 . NI1 . O32 . 92.2(7) no
O8 . NI1 . O32 . 171.7(8) no
O9 . NI1 . O32 . 89.0(7) no
W5 . NI2 . O1 2_656 145.2(5) no
W5 . NI2 . O2 . 81.7(5) no
O1 2_656 NI2 . O2 . 90.4(7) no
W5 . NI2 . O3 . 121.1(5) no
O1 2_656 NI2 . O3 . 93.2(7) no
O2 . NI2 . O3 . 95.7(7) no
W5 . NI2 . O4 . 31.7(5) no
O1 2_656 NI2 . O4 . 176.9(7) no
O2 . NI2 . O4 . 88.1(7) no
O3 . NI2 . O4 . 89.7(7) no
W5 . NI2 . O12 . 48.1(5) no
O1 2_656 NI2 . O12 . 97.3(7) no
O2 . NI2 . O12 . 80.6(7) no
O3 . NI2 . O12 . 168.8(7) no
O4 . NI2 . O12 . 79.7(7) no
W5 . NI2 . O25 . 94.6(5) no
O1 2_656 NI2 . O25 . 88.7(7) no
O2 . NI2 . O25 . 172.0(8) no
O3 . NI2 . O25 . 92.3(8) no
O4 . NI2 . O25 . 92.4(7) no
O12 . NI2 . O25 . 91.7(7) no
O5 . SI1 . O12 . 110.3(10) no
O5 . SI1 . O13 . 110.0(9) no
O12 . SI1 . O13 . 110.4(10) no
O5 . SI1 . O15 . 109.3(9) no
O12 . SI1 . O15 . 109.1(9) no
O13 . SI1 . O15 . 107.6(9) no
NI1 . O1 . NI1 2_656 93.8(7) no
NI1 . O1 . NI2 2_656 126.7(9) no
NI1 2_656 O1 . NI2 2_656 118.5(8) no
W10 . O2 . NI2 . 107.7(8) no
W5 . O4 . NI2 . 111.2(9) no
W3 . O5 . W9 . 91.0(6) no
W3 . O5 . NI1 . 89.3(6) no
W9 . O5 . NI1 . 89.7(6) no
W3 . O5 . SI1 . 126.5(9) no
W9 . O5 . SI1 . 126.8(9) no
NI1 . O5 . SI1 . 122.3(10) no
W5 . O6 . W6 . 154.8(10) no
W7 . O7 . W8 . 119.6(10) no
W3 . O8 . NI1 . 111.0(10) no
W9 . O9 . NI1 . 112.0(9) no
W3 . O10 . W9 . 120.0(9) no
W1 . O11 . W4 . 153.5(11) no
W5 . O12 . W10 . 94.0(7) no
W5 . O12 . NI2 . 88.4(7) no
W10 . O12 . NI2 . 93.9(7) no
W5 . O12 . SI1 . 124.9(10) no
W10 . O12 . SI1 . 123.2(10) no
NI2 . O12 . SI1 . 123.2(10) no
W1 . O13 . W2 . 89.8(6) no
W1 . O13 . W6 . 91.2(6) no
W2 . O13 . W6 . 91.7(6) no
W1 . O13 . SI1 . 125.1(10) no
W2 . O13 . SI1 . 123.4(10) no
W6 . O13 . SI1 . 125.4(10) no
W4 . O14 . W7 . 116.9(9) no
W4 . O15 . W7 . 90.0(5) no
W4 . O15 . W8 . 92.4(5) no
W7 . O15 . W8 . 89.7(5) no
W4 . O15 . SI1 . 124.6(8) no
W7 . O15 . SI1 . 124.8(8) no
W8 . O15 . SI1 . 124.9(8) no
W5 . O16 . W8 . 154.5(10) no
W5 . O17 . W10 . 120.6(9) no
W6 . O19 . W8 . 148.8(10) no
W4 . O21 . W8 . 123.0(9) no
W7 . O22 . W10 . 156.5(11) no
W1 . O23 . W2 . 118.4(10) no
W2 . O24 . W6 . 122.8(11) no
W2 . O25 . NI2 . 150.6(11) no
W4 . O26 . W9 . 148.6(10) no
W1 . O31 . W6 . 121.5(9) no
W10 . O32 . NI1 . 139.6(10) no
W2 . O33 . W3 . 150.5(11) no
W7 . O35 . W9 . 149.7(10) no
W1 . O39 . W3 . 144.5(12) no

loop_
_geom_bond_atom_site_label_1
_geom_bond_site_symmetry_1
_geom_bond_atom_site_label_2
_geom_bond_site_symmetry_2
_geom_bond_distance
_geom_bond_publ_flag
W1 . O11 . 1.96(2) yes
W1 . O13 . 2.39(2) yes
W1 . O23 . 1.85(2) yes
W1 . O27 . 1.71(2) yes
W1 . O31 . 1.96(2) yes
W1 . O39 . 1.85(2) yes
W2 . O13 . 2.33(2) yes
W2 . O23 . 2.03(2) yes
W2 . O24 . 1.93(2) yes
W2 . O25 . 1.75(2) yes
W2 . O28 . 1.74(2) yes
W2 . O33 . 1.92(2) yes
W3 . NI1 . 3.182(3) yes
W3 . O5 . 2.34(2) yes
W3 . O8 . 1.82(2) yes
W3 . O10 . 1.94(2) yes
W3 . O29 . 1.72(2) yes
W3 . O33 . 1.91(2) yes
W3 . O39 . 2.00(2) yes
W4 . O11 . 1.87(2) yes
W4 . O14 . 1.98(2) yes
W4 . O15 . 2.32(2) yes
W4 . O21 . 1.91(2) yes
W4 . O26 . 1.85(2) yes
W4 . O30 . 1.67(2) yes
W5 . NI2 . 3.138(3) yes
W5 . O4 . 1.77(2) yes
W5 . O6 . 1.97(2) yes
W5 . O12 . 2.34(2) yes
W5 . O16 . 2.05(2) yes
W5 . O17 . 1.92(2) yes
W5 . O18 . 1.71(2) yes
W6 . O6 . 1.86(2) yes
W6 . O13 . 2.34(2) yes
W6 . O19 . 1.88(2) yes
W6 . O24 . 1.89(2) yes
W6 . O31 . 1.91(2) yes
W6 . O36 . 1.72(2) yes
W7 . O7 . 1.91(2) yes
W7 . O14 . 1.91(2) yes
W7 . O15 . 2.36(1) yes
W7 . O22 . 1.89(2) yes
W7 . O35 . 1.88(2) yes
W7 . O38 . 1.71(2) yes
W8 . O7 . 1.94(2) yes
W8 . O15 . 2.36(1) yes
W8 . O16 . 1.81(2) yes
W8 . O19 . 1.92(2) yes
W8 . O21 . 1.93(2) yes
W8 . O34 . 1.71(2) yes
W9 . NI1 . 3.197(3) yes
W9 . O5 . 2.34(2) yes
W9 . O9 . 1.81(2) yes
W9 . O10 . 1.92(2) yes
W9 . O20 . 1.75(2) yes
W9 . O26 . 2.02(2) yes
W9 . O35 . 1.92(2) yes
W10 . O2 . 2.02(2) yes
W10 . O12 . 2.32(2) yes
W10 . O17 . 2.00(2) yes
W10 . O22 . 1.90(2) yes
W10 . O32 . 1.75(2) yes
W10 . O37 . 1.69(2) yes
NI1 . NI1 2_656 3.014(7) yes
NI1 . O1 . 2.07(2) yes
NI1 . O1 2_656 2.06(2) yes
NI1 . O5 . 2.19(2) yes
NI1 . O8 . 2.04(2) yes
NI1 . O9 . 2.04(2) yes
NI1 . O32 . 2.05(2) yes
NI2 . O1 2_656 2.04(2) yes
NI2 . O2 . 2.03(2) yes
NI2 . O3 . 2.03(2) yes
NI2 . O4 . 2.03(2) yes
NI2 . O12 . 2.16(2) yes
NI2 . O25 . 2.01(2) yes
SI1 . O5 . 1.60(2) yes
SI1 . O12 . 1.66(2) yes
SI1 . O13 . 1.61(2) yes
SI1 . O15 . 1.63(2) yes
